data_1521087
loop_
_publ_author_name
'Goodilin, E.'
'Khasanova, N.'
'Tajima, S.'
'Wu, X.-J.'
'Kamiyama, T.'
'Shiohara, Y.'
'Izumi, F.'

_publ_section_title
;
 Phase diagram and structure-related studies of the Nd-rich Nd1+x Ba2-x
 Cu3 Oz solid solution
;
_journal_name_full
;
High Temperature Superconductor and Novel Inorganic Materials
;
_journal_page_first 145
_journal_page_last 150
_journal_volume 62
_journal_year 1999
_chemical_formula_sum 'Ba Cu3 Nd2 O6.995'
_chemical_name_systematic 'Nd2 Ba Cu3 O6.995'
_space_group_IT_number 38
_symmetry_space_group_name_Hall 'B -2 2'
_symmetry_space_group_name_H-M 'B 2 m m'
_cell_angle_alpha 90
_cell_angle_beta 90
_cell_angle_gamma 90
_cell_formula_units_Z 4
_cell_length_a 7.7878
_cell_length_b 3.8349
_cell_length_c 23.1521
_cell_volume 691.448
_citation_journal_id_ASTM NSSTFF
_cod_data_source_file Goodilin_NSSTFF_1999_558.cif
_cod_data_source_block Ba1Cu3Nd2O6.995
_cod_original_cell_volume 691.4474
_cod_original_sg_symbol_Hall 'A 2 -2 (z,x,y)'
_cod_original_formula_sum 'Ba1 Cu3 Nd2 O6.995'
_cod_database_code 1521087

loop_
_symmetry_equiv_pos_as_xyz
x,y,z
x,-y,-z
x,-y,z
x,y,-z
x+1/2,y,z+1/2
x+1/2,-y,-z+1/2
x+1/2,-y,z+1/2
x+1/2,y,-z+1/2

loop_
_atom_site_label
_atom_site_type_symbol
_atom_site_fract_x
_atom_site_fract_y
_atom_site_fract_z
_atom_site_occupancy
_atom_site_U_iso_or_equiv
Cu2 Cu+2 0.7617 0 0 1 0.0
Cu3 Cu+2 0.25 0 0.1751 1 0.0
O4 O-2 0.75 0.5 0.1858 1 0.0
O8 O-2 0.88 0.5 0 0.77 0.0
O1 O-2 0 0 0.1859 1 0.0
O5 O-2 0.2059 0 0.08 1 0.0
Nd2 Nd+3 0 0.5 0.097 1 0.0
O6 O-2 0.7941 0 0.08 1 0.0
Cu4 Cu+2 0.75 0 0.1751 1 0.0
O9 O-2 0.174 0.5 0 0.22 0.0
Ba1 Ba+2 0.5 0.5 0.0877 1 0.0
Cu1 Cu+2 0.2383 0 0 1 0.0
Nd1 Nd+3 0.5 0.5 0.25 1 0.0
O3 O-2 0.25 0.5 0.1818 1 0.0
O2 O-2 0.5 0 0.181 1 0.0
O7 O-2 0.5 0 0 1 0.0
